data_4510352
loop_
_publ_author_name
'Cao, Li-Hui'
'Wei, Yong-Li'
'Yang, Yang'
'Xu, Hong'
'Zang, Shuang-Quan'
'Hou, Hong-Wei'
'Mak, Thomas C. W.'

_publ_section_title
;
 Crystal Structures and Properties of Cd(II) Coordination Polymers
 Supported by a New Chiral Aromatic Polycarboxylate Ligand
;
_journal_issue 4
_journal_name_full 'Crystal Growth &amp; Design'
_journal_page_first 1827
_journal_paper_doi 10.1021/cg401935z
_journal_volume 14
_journal_year 2014
_chemical_formula_moiety 'C94 H98 Cd3 N10 O24, 4(H2 O)'
_chemical_formula_sum 'C94 H106 Cd3 N10 O28'
_chemical_formula_weight 2161.09
_chemical_name_systematic
; 
 ? 
;
_space_group_IT_number 2
_symmetry_cell_setting triclinic
_symmetry_space_group_name_Hall '-P 1'
_symmetry_space_group_name_H-M 'P -1'
_atom_sites_solution_hydrogens geom
_atom_sites_solution_primary direct
_atom_sites_solution_secondary difmap
_audit_creation_method SHELXL-97
_cell_angle_alpha 110.421(4)
_cell_angle_beta 101.582(3)
_cell_angle_gamma 90.029(3)
_cell_formula_units_Z 1
_cell_length_a 9.9516(3)
_cell_length_b 15.7818(7)
_cell_length_c 16.5509(7)
_cell_measurement_reflns_used 5200
_cell_measurement_temperature 293(2)
_cell_measurement_theta_max 29.1621
_cell_measurement_theta_min 2.9794
_cell_volume 2379.37(18)
_computing_cell_refinement 'Bruker XSCANS'
_computing_data_collection 'Bruker XSCANS'
_computing_data_reduction 'Bruker SHELXTL'
_computing_molecular_graphics 'Bruker SHELXTL'
_computing_publication_material 'Bruker SHELXTL'
_computing_structure_refinement 'SHELXL-97 (Sheldrick, 1997)'
_computing_structure_solution 'SHELXS-97 (Sheldrick, 1990)'
_diffrn_ambient_temperature 293(2)
_diffrn_measured_fraction_theta_full 0.998
_diffrn_measured_fraction_theta_max 0.998
_diffrn_measurement_device_type 'Bruker P4'
_diffrn_measurement_method '\w scans'
_diffrn_radiation_monochromator graphite
_diffrn_radiation_source 'fine-focus sealed tube'
_diffrn_radiation_type MoK\a
_diffrn_radiation_wavelength 0.71073
_diffrn_reflns_av_R_equivalents 0.0377
_diffrn_reflns_av_sigmaI/netI 0.0647
_diffrn_reflns_limit_h_max 11
_diffrn_reflns_limit_h_min -11
_diffrn_reflns_limit_k_max 18
_diffrn_reflns_limit_k_min -18
_diffrn_reflns_limit_l_max 19
_diffrn_reflns_limit_l_min -19
_diffrn_reflns_number 17839
_diffrn_reflns_theta_full 25.00
_diffrn_reflns_theta_max 25.00
_diffrn_reflns_theta_min 2.99
_exptl_absorpt_coefficient_mu 0.748
_exptl_absorpt_correction_T_max 0.8648
_exptl_absorpt_correction_T_min 0.8468
_exptl_absorpt_correction_type multi-scan
_exptl_absorpt_process_details 'SADABS(Bruker, 2005)'
_exptl_crystal_colour colorless
_exptl_crystal_density_diffrn 1.508
_exptl_crystal_density_method 'not measured'
_exptl_crystal_description block
_exptl_crystal_F_000 1108
_exptl_crystal_size_max 0.23
_exptl_crystal_size_mid 0.21
_exptl_crystal_size_min 0.20
_refine_diff_density_max 2.348
_refine_diff_density_min -2.219
_refine_diff_density_rms 0.134
_refine_ls_extinction_method none
_refine_ls_goodness_of_fit_ref 1.105
_refine_ls_hydrogen_treatment constr
_refine_ls_matrix_type full
_refine_ls_number_parameters 621
_refine_ls_number_reflns 8355
_refine_ls_number_restraints 1776
_refine_ls_restrained_S_all 1.076
_refine_ls_R_factor_all 0.0971
_refine_ls_R_factor_gt 0.0760
_refine_ls_shift/su_max 0.003
_refine_ls_shift/su_mean 0.000
_refine_ls_structure_factor_coef Fsqd
_refine_ls_weighting_details 'calc w=1/[\s^2^(Fo^2^)+(0.0595P)^2^+17.2908P] where P=(Fo^2^+2Fc^2^)/3'
_refine_ls_weighting_scheme calc
_refine_ls_wR_factor_gt 0.1707
_refine_ls_wR_factor_ref 0.1804
_reflns_number_gt 6631
_reflns_number_total 8355
_reflns_threshold_expression >2sigma(I)
_cod_data_source_file cg401935z_si_002.cif
_cod_data_source_block complex6
_cod_depositor_comments
;
The following automatic conversions were performed:

'_symmetry_cell_setting' value 'Triclinic' changed to 'triclinic'
according to
/usr/data/users/saulius/automatic-downloads/current/ACS/lib/dictionaries/cif_core.dic
dictionary named 'cif_core.dic' version 2.4.2 from 2011-04-26.

Automatic conversion script
Id: cif_fix_values 2281 2013-09-26 08:29:07Z andrius 
;
_cod_original_cell_volume 2379.37(16)
_cod_original_sg_symbol_Hall '-P 1 '
_cod_database_code 4510352

loop_
_symmetry_equiv_pos_as_xyz
'x, y, z'
'-x, -y, -z'

loop_
_atom_site_label
_atom_site_type_symbol
_atom_site_fract_x
_atom_site_fract_y
_atom_site_fract_z
_atom_site_U_iso_or_equiv
_atom_site_adp_type
_atom_site_occupancy
_atom_site_symmetry_multiplicity
_atom_site_calc_flag
_atom_site_refinement_flags
Cd1 Cd 0.5000 0.5000 1.0000 0.02376(19) Uani 1 2 d SU
Cd2 Cd 0.95979(5) -0.22479(3) 0.56704(4) 0.02802(17) Uani 1 1 d U
N1 N 0.3086(6) 0.4003(4) 0.9235(4) 0.0357(13) Uani 1 1 d U
N2 N 0.1539(7) -0.1438(4) 0.6749(5) 0.0402(14) Uani 1 1 d U
N3 N 0.4139(6) 0.6075(4) 0.9345(4) 0.0364(12) Uani 1 1 d U
N4 N -0.0064(7) 0.6713(4) 0.6373(4) 0.0347(13) Uani 1 1 d U
N5 N 0.7690(7) -0.3207(4) 0.4698(4) 0.0370(12) Uani 1 1 d U
O1 O 0.6052(5) 0.4153(3) 0.8878(3) 0.0340(11) Uani 1 1 d U
O2 O 0.7384(6) 0.5008(4) 0.8491(4) 0.0453(14) Uani 1 1 d U
O3 O 0.8479(6) 0.3417(4) 0.5414(4) 0.0525(15) Uani 1 1 d U
O4 O 0.9387(6) 0.2125(4) 0.5351(4) 0.0517(14) Uani 1 1 d U
O5 O 0.6335(7) 0.0270(5) 0.6507(6) 0.0841(18) Uani 1 1 d U
O6 O 0.8378(7) -0.0996(4) 0.5580(5) 0.0584(14) Uani 1 1 d U
O7 O 0.7943(7) -0.1442(5) 0.6597(5) 0.0645(15) Uani 1 1 d U
O8 O 0.1070(6) 0.1160(4) 0.7105(4) 0.0544(16) Uani 1 1 d U
H8A H 0.1217 0.0811 0.6637 0.082 Uiso 1 1 calc R
O9 O 0.1488(9) 0.1013(6) 0.8797(6) 0.085(2) Uani 1 1 d U
H9 H 0.0752 0.0948 0.8447 0.128 Uiso 1 1 calc R
O10 O 0.0873(7) 0.8236(4) 0.8986(5) 0.0605(16) Uani 1 1 d U
H10 H 0.1331 0.8674 0.9376 0.091 Uiso 1 1 calc R
O11 O -0.0070(6) 0.6005(4) 0.8984(4) 0.0427(13) Uani 1 1 d U
H11 H -0.0782 0.5671 0.8789 0.064 Uiso 1 1 calc R
O12 O 0.3393(5) -0.4829(4) 0.4367(4) 0.0442(14) Uani 1 1 d U
H12 H 0.3002 -0.4380 0.4338 0.066 Uiso 1 1 calc R
O1W O 0.8493(8) 0.0031(5) 0.4492(5) 0.0744(18) Uani 1 1 d U
H1WA H 0.8591 -0.0264 0.4839 0.112 Uiso 1 1 d R
H1WB H 0.9123 0.0410 0.4519 0.112 Uiso 1 1 d R
O2W O 0.835(2) 0.9328(9) 0.8442(9) 0.216(9) Uani 1 1 d .
H2WA H 0.9221 0.9354 0.8568 0.325 Uiso 1 1 d R
H2WB H 0.8069 0.9203 0.7890 0.325 Uiso 1 1 d R
C1 C 0.6851(7) 0.4259(5) 0.8420(5) 0.0272(13) Uani 1 1 d U
C2 C 0.8667(8) 0.2760(6) 0.5670(5) 0.0386(16) Uani 1 1 d U
C3 C 0.7170(7) 0.3409(5) 0.7718(5) 0.0258(13) Uani 1 1 d U
C4 C 0.7704(7) 0.3473(5) 0.7025(5) 0.0313(13) Uani 1 1 d U
H4 H 0.7821 0.4036 0.6976 0.038 Uiso 1 1 calc R
C5 C 0.8062(8) 0.2709(5) 0.6408(5) 0.0335(14) Uani 1 1 d U
C6 C 0.7888(8) 0.1869(6) 0.6492(6) 0.0431(15) Uani 1 1 d U
H6 H 0.8148 0.1355 0.6087 0.052 Uiso 1 1 calc R
C7 C 0.7336(8) 0.1788(5) 0.7168(5) 0.0372(14) Uani 1 1 d U
C8 C 0.6978(7) 0.2565(5) 0.7776(5) 0.0306(13) Uani 1 1 d U
H8 H 0.6602 0.2518 0.8231 0.037 Uiso 1 1 calc R
C9 C 0.7217(10) 0.0873(6) 0.7263(6) 0.0522(17) Uani 1 1 d U
H9A H 0.8118 0.0640 0.7335 0.063 Uiso 1 1 calc R
H9B H 0.6857 0.0933 0.7781 0.063 Uiso 1 1 calc R
C10 C 0.6407(10) -0.0473(8) 0.6111(8) 0.075(2) Uani 1 1 d U
H10A H 0.6167 -0.0659 0.6574 0.090 Uiso 1 1 calc R
C11 C 0.7677(10) -0.0992(6) 0.6113(7) 0.0548(18) Uani 1 1 d U
C12 C 0.5213(10) -0.1019(7) 0.5463(7) 0.062(2) Uani 1 1 d U
H12A H 0.4420 -0.0672 0.5501 0.093 Uiso 1 1 calc R
H12B H 0.5046 -0.1557 0.5584 0.093 Uiso 1 1 calc R
H12C H 0.5390 -0.1184 0.4881 0.093 Uiso 1 1 calc R
C13 C 0.1820(8) 0.4258(5) 0.9247(6) 0.0374(15) Uani 1 1 d U
H13 H 0.1712 0.4849 0.9596 0.045 Uiso 1 1 calc R
C14 C 0.0677(9) 0.3705(6) 0.8779(6) 0.0471(18) Uani 1 1 d U
H14 H -0.0193 0.3916 0.8795 0.057 Uiso 1 1 calc R
C15 C 0.0834(9) 0.2803(6) 0.8267(6) 0.0475(17) Uani 1 1 d U
H15 H 0.0065 0.2405 0.7945 0.057 Uiso 1 1 calc R
C16 C 0.2152(8) 0.2514(5) 0.8247(6) 0.0397(15) Uani 1 1 d U
C17 C 0.3240(8) 0.3141(5) 0.8735(6) 0.0381(14) Uani 1 1 d U
H17 H 0.4127 0.2962 0.8718 0.046 Uiso 1 1 calc R
C18 C 0.2356(8) 0.1531(5) 0.7713(6) 0.0443(16) Uani 1 1 d U
C19 C 0.3497(9) 0.1474(6) 0.7230(7) 0.055(2) Uani 1 1 d U
H19A H 0.3523 0.0859 0.6848 0.083 Uiso 1 1 calc R
H19B H 0.4358 0.1670 0.7648 0.083 Uiso 1 1 calc R
H19C H 0.3339 0.1857 0.6885 0.083 Uiso 1 1 calc R
C20 C 0.2639(9) 0.0964(6) 0.8332(6) 0.0499(17) Uani 1 1 d U
C21 C 0.3934(10) 0.1332(6) 0.8952(8) 0.069(3) Uani 1 1 d U
H21A H 0.3882 0.1965 0.9272 0.104 Uiso 1 1 calc R
H21B H 0.4663 0.1260 0.8637 0.104 Uiso 1 1 calc R
H21C H 0.4114 0.1015 0.9359 0.104 Uiso 1 1 calc R
C22 C 0.2711(9) -0.0038(6) 0.7791(6) 0.0458(16) Uani 1 1 d U
C23 C 0.3937(9) -0.0441(6) 0.7769(7) 0.0507(17) Uani 1 1 d U
H23 H 0.4759 -0.0104 0.8096 0.061 Uiso 1 1 calc R
C24 C 0.3946(9) -0.1346(6) 0.7261(6) 0.0491(18) Uani 1 1 d U
H24 H 0.4764 -0.1631 0.7268 0.059 Uiso 1 1 calc R
C25 C 0.2748(9) -0.1813(6) 0.6753(6) 0.0446(17) Uani 1 1 d U
H25 H 0.2765 -0.2415 0.6394 0.054 Uiso 1 1 calc R
C26 C 0.1538(9) -0.0580(5) 0.7275(6) 0.0443(16) Uani 1 1 d U
H26 H 0.0695 -0.0329 0.7297 0.053 Uiso 1 1 calc R
C27 C 0.4787(8) 0.6272(6) 0.8801(6) 0.0401(15) Uani 1 1 d U
H27 H 0.5598 0.6004 0.8698 0.048 Uiso 1 1 calc R
C28 C 0.4297(9) 0.6863(6) 0.8380(6) 0.0481(17) Uani 1 1 d U
H28 H 0.4773 0.6991 0.8002 0.058 Uiso 1 1 calc R
C29 C 0.3088(9) 0.7263(6) 0.8532(6) 0.0431(14) Uani 1 1 d U
H29 H 0.2744 0.7661 0.8252 0.052 Uiso 1 1 calc R
C30 C 0.2394(8) 0.7071(5) 0.9098(5) 0.0370(13) Uani 1 1 d U
C31 C 0.2980(8) 0.6480(5) 0.9497(5) 0.0363(13) Uani 1 1 d U
H31 H 0.2544 0.6356 0.9895 0.044 Uiso 1 1 calc R
C32 C 0.1004(8) 0.7449(5) 0.9254(6) 0.0398(15) Uani 1 1 d U
C33 C 0.0953(10) 0.7689(7) 1.0201(6) 0.055(2) Uani 1 1 d U
H33A H 0.1770 0.8058 1.0565 0.083 Uiso 1 1 calc R
H33B H 0.0895 0.7145 1.0331 0.083 Uiso 1 1 calc R
H33C H 0.0160 0.8019 1.0316 0.083 Uiso 1 1 calc R
C34 C -0.0206(8) 0.6729(5) 0.8655(6) 0.0386(14) Uani 1 1 d U
C35 C -0.1617(9) 0.7105(6) 0.8725(6) 0.0492(19) Uani 1 1 d U
H35A H -0.2326 0.6661 0.8319 0.074 Uiso 1 1 calc R
H35B H -0.1660 0.7647 0.8585 0.074 Uiso 1 1 calc R
H35C H -0.1747 0.7243 0.9316 0.074 Uiso 1 1 calc R
C36 C -0.0039(8) 0.6399(5) 0.7694(5) 0.0368(13) Uani 1 1 d U
C37 C 0.0477(9) 0.5580(6) 0.7323(6) 0.0419(14) Uani 1 1 d U
H37 H 0.0679 0.5196 0.7641 0.050 Uiso 1 1 calc R
C38 C 0.0692(9) 0.5331(6) 0.6486(6) 0.0452(17) Uani 1 1 d U
H38 H 0.1008 0.4768 0.6220 0.054 Uiso 1 1 calc R
C39 C 0.0439(9) 0.5922(6) 0.6039(6) 0.0422(16) Uani 1 1 d U
H39 H 0.0628 0.5758 0.5479 0.051 Uiso 1 1 calc R
C40 C -0.0316(8) 0.6942(5) 0.7199(5) 0.0377(14) Uani 1 1 d U
H40 H -0.0692 0.7489 0.7438 0.045 Uiso 1 1 calc R
C41 C 0.7354(8) -0.3340(5) 0.3837(5) 0.0375(15) Uani 1 1 d U
H41 H 0.7915 -0.3059 0.3603 0.045 Uiso 1 1 calc R
C42 C 0.6209(8) -0.3875(6) 0.3286(6) 0.0420(16) Uani 1 1 d U
H42 H 0.6008 -0.3960 0.2688 0.050 Uiso 1 1 calc R
C43 C 0.5363(8) -0.4283(6) 0.3630(6) 0.0406(16) Uani 1 1 d U
H43 H 0.4588 -0.4651 0.3265 0.049 Uiso 1 1 calc R
C44 C 0.5673(8) -0.4142(5) 0.4524(5) 0.0336(14) Uani 1 1 d U
C45 C 0.6852(8) -0.3619(5) 0.5014(6) 0.0367(14) Uani 1 1 d U
H45 H 0.7092 -0.3542 0.5610 0.044 Uiso 1 1 calc R
C46 C 0.4723(8) -0.4551(5) 0.4946(5) 0.0344(16) Uani 1 1 d U
C47 C 0.4579(9) -0.3859(5) 0.5838(6) 0.0427(19) Uani 1 1 d U
H47A H 0.4443 -0.3277 0.5785 0.064 Uiso 1 1 calc R
H47B H 0.5399 -0.3816 0.6274 0.064 Uiso 1 1 calc R
H47C H 0.3804 -0.4051 0.6013 0.064 Uiso 1 1 calc R

loop_
_atom_site_aniso_label
_atom_site_aniso_U_11
_atom_site_aniso_U_22
_atom_site_aniso_U_33
_atom_site_aniso_U_23
_atom_site_aniso_U_13
_atom_site_aniso_U_12
Cd1 0.0225(4) 0.0184(4) 0.0246(4) 0.0005(3) 0.0053(3) 0.0002(3)
Cd2 0.0359(3) 0.0212(3) 0.0297(3) 0.0084(2) 0.0146(2) 0.0015(2)
N1 0.031(2) 0.028(2) 0.041(3) 0.006(2) 0.005(2) 0.001(2)
N2 0.044(3) 0.029(3) 0.049(3) 0.012(2) 0.015(3) 0.002(2)
N3 0.035(2) 0.035(2) 0.042(3) 0.015(2) 0.011(2) 0.005(2)
N4 0.043(3) 0.029(3) 0.034(3) 0.013(2) 0.010(2) 0.002(2)
N5 0.041(3) 0.034(2) 0.038(3) 0.016(2) 0.009(2) 0.003(2)
O1 0.036(2) 0.029(2) 0.036(2) 0.0059(19) 0.0175(19) 0.0036(18)
O2 0.049(3) 0.030(3) 0.055(3) 0.005(3) 0.024(3) -0.004(2)
O3 0.058(4) 0.063(4) 0.045(3) 0.023(3) 0.024(3) 0.006(3)
O4 0.055(3) 0.060(3) 0.044(3) 0.014(2) 0.029(2) 0.009(2)
O5 0.056(3) 0.052(3) 0.101(3) -0.016(3) -0.003(3) 0.008(2)
O6 0.057(3) 0.045(2) 0.066(3) 0.011(2) 0.012(2) 0.009(2)
O7 0.059(3) 0.062(3) 0.056(3) 0.002(3) 0.010(2) 0.012(2)
O8 0.050(3) 0.036(3) 0.054(3) -0.006(3) 0.000(3) 0.001(3)
O9 0.106(5) 0.063(4) 0.078(4) 0.007(4) 0.032(4) 0.003(4)
O10 0.065(4) 0.044(3) 0.072(4) 0.025(3) 0.006(3) 0.010(3)
O11 0.045(3) 0.046(3) 0.050(3) 0.030(3) 0.014(2) 0.002(2)
O12 0.032(3) 0.046(3) 0.059(4) 0.029(3) -0.001(3) 0.006(2)
O1W 0.083(4) 0.063(3) 0.065(4) 0.008(3) 0.017(3) -0.003(3)
O2W 0.43(3) 0.130(11) 0.103(10) 0.056(9) 0.058(13) 0.081(14)
C1 0.026(3) 0.025(3) 0.030(3) 0.008(2) 0.010(2) 0.003(2)
C2 0.035(3) 0.047(3) 0.032(3) 0.006(3) 0.016(3) 0.002(3)
C3 0.023(2) 0.029(3) 0.027(3) 0.008(2) 0.011(2) 0.004(2)
C4 0.032(3) 0.035(3) 0.030(3) 0.011(2) 0.013(2) 0.004(2)
C5 0.031(3) 0.041(3) 0.029(3) 0.009(3) 0.012(2) 0.004(2)
C6 0.038(3) 0.042(3) 0.041(3) 0.002(2) 0.016(2) 0.003(2)
C7 0.034(3) 0.035(3) 0.039(3) 0.004(2) 0.017(2) 0.001(2)
C8 0.030(3) 0.030(3) 0.033(3) 0.007(2) 0.015(2) 0.004(2)
C9 0.051(3) 0.040(3) 0.057(3) 0.001(3) 0.022(3) 0.004(3)
C10 0.056(3) 0.061(3) 0.070(4) -0.018(3) 0.003(3) 0.018(3)
C11 0.051(3) 0.041(3) 0.057(3) -0.001(3) 0.009(3) 0.013(3)
C12 0.052(5) 0.054(5) 0.066(5) 0.010(4) -0.001(4) -0.001(4)
C13 0.030(3) 0.030(3) 0.044(3) 0.005(2) 0.005(2) 0.003(2)
C14 0.035(3) 0.036(3) 0.055(4) 0.002(3) 0.003(3) 0.004(3)
C15 0.039(3) 0.033(3) 0.056(3) 0.003(3) 0.000(3) -0.001(3)
C16 0.036(3) 0.028(3) 0.047(3) 0.006(3) 0.005(3) -0.002(2)
C17 0.032(3) 0.027(3) 0.046(3) 0.004(2) 0.006(2) 0.002(2)
C18 0.039(3) 0.028(3) 0.054(3) 0.004(3) 0.003(3) -0.002(3)
C19 0.047(4) 0.032(4) 0.075(5) 0.004(4) 0.015(4) -0.001(3)
C20 0.049(3) 0.034(3) 0.056(3) 0.005(3) 0.007(3) 0.001(3)
C21 0.065(5) 0.028(4) 0.079(5) -0.001(4) -0.025(4) 0.003(4)
C22 0.049(3) 0.030(3) 0.056(3) 0.012(3) 0.009(3) -0.001(3)
C23 0.048(3) 0.034(3) 0.061(3) 0.010(3) 0.005(3) -0.002(3)
C24 0.047(3) 0.034(3) 0.063(4) 0.015(3) 0.009(3) 0.004(3)
C25 0.048(3) 0.032(3) 0.053(4) 0.014(3) 0.012(3) 0.003(3)
C26 0.046(3) 0.029(3) 0.055(3) 0.011(3) 0.011(3) 0.002(3)
C27 0.037(3) 0.040(3) 0.044(3) 0.012(3) 0.015(3) 0.005(2)
C28 0.046(3) 0.053(3) 0.053(4) 0.023(3) 0.021(3) 0.006(3)
C29 0.048(3) 0.043(3) 0.045(3) 0.022(2) 0.011(2) 0.008(2)
C30 0.040(3) 0.037(3) 0.039(3) 0.018(2) 0.013(2) 0.007(2)
C31 0.037(2) 0.036(2) 0.038(2) 0.014(2) 0.012(2) 0.005(2)
C32 0.044(3) 0.037(3) 0.041(3) 0.017(3) 0.011(3) 0.011(3)
C33 0.054(4) 0.070(5) 0.041(4) 0.014(4) 0.018(4) 0.024(4)
C34 0.041(3) 0.039(3) 0.044(3) 0.023(2) 0.013(2) 0.009(2)
C35 0.043(4) 0.055(4) 0.059(5) 0.026(4) 0.019(4) 0.013(3)
C36 0.041(3) 0.034(3) 0.040(3) 0.020(2) 0.009(2) 0.005(2)
C37 0.049(3) 0.035(3) 0.045(3) 0.020(2) 0.009(2) 0.008(2)
C38 0.055(3) 0.036(3) 0.044(3) 0.014(3) 0.011(3) 0.010(3)
C39 0.050(3) 0.038(3) 0.041(3) 0.014(3) 0.016(3) 0.006(3)
C40 0.044(3) 0.032(3) 0.041(3) 0.017(2) 0.009(2) 0.007(2)
C41 0.042(3) 0.038(3) 0.038(3) 0.020(3) 0.009(3) 0.004(3)
C42 0.044(3) 0.047(3) 0.037(3) 0.020(3) 0.005(3) 0.002(3)
C43 0.038(3) 0.044(3) 0.039(3) 0.016(3) 0.004(3) 0.000(3)
C44 0.037(3) 0.033(3) 0.035(3) 0.017(3) 0.009(3) 0.005(2)
C45 0.039(3) 0.036(3) 0.036(3) 0.014(2) 0.009(2) 0.002(2)
C46 0.034(3) 0.031(3) 0.038(3) 0.012(3) 0.006(3) 0.005(3)
C47 0.041(4) 0.035(4) 0.052(4) 0.010(4) 0.021(4) 0.007(3)

loop_
_atom_type_symbol
_atom_type_description
_atom_type_scat_dispersion_real
_atom_type_scat_dispersion_imag
_atom_type_scat_source
C C 0.0033 0.0016 'International Tables Vol C Tables 4.2.6.8 and 6.1.1.4'
H H 0.0000 0.0000 'International Tables Vol C Tables 4.2.6.8 and 6.1.1.4'
Cd Cd -0.8075 1.2024 'International Tables Vol C Tables 4.2.6.8 and 6.1.1.4'
N N 0.0061 0.0033 'International Tables Vol C Tables 4.2.6.8 and 6.1.1.4'
O O 0.0106 0.0060 'International Tables Vol C Tables 4.2.6.8 and 6.1.1.4'

loop_
_geom_angle_atom_site_label_1
_geom_angle_atom_site_label_2
_geom_angle_atom_site_label_3
_geom_angle
_geom_angle_site_symmetry_1
_geom_angle_site_symmetry_3
N1 Cd1 N1 180.0(2) 2_667 .
N1 Cd1 O1 94.3(2) 2_667 .
N1 Cd1 O1 85.7(2) . .
N1 Cd1 O1 85.7(2) 2_667 2_667
N1 Cd1 O1 94.3(2) . 2_667
O1 Cd1 O1 180.0(2) . 2_667
N1 Cd1 N3 88.5(2) 2_667 .
N1 Cd1 N3 91.5(2) . .
O1 Cd1 N3 96.7(2) . .
O1 Cd1 N3 83.3(2) 2_667 .
N1 Cd1 N3 91.5(2) 2_667 2_667
N1 Cd1 N3 88.5(2) . 2_667
O1 Cd1 N3 83.3(2) . 2_667
O1 Cd1 N3 96.7(2) 2_667 2_667
N3 Cd1 N3 180.000(2) . 2_667
O4 Cd2 N4 127.8(2) 2_756 1_645
O4 Cd2 O6 87.8(2) 2_756 .
N4 Cd2 O6 144.4(2) 1_645 .
O4 Cd2 N5 96.6(2) 2_756 .
N4 Cd2 N5 87.7(2) 1_645 .
O6 Cd2 N5 88.6(2) . .
O4 Cd2 N2 88.8(2) 2_756 1_655
N4 Cd2 N2 84.1(2) 1_645 1_655
O6 Cd2 N2 97.9(2) . 1_655
N5 Cd2 N2 171.8(2) . 1_655
O4 Cd2 O7 139.9(3) 2_756 .
N4 Cd2 O7 92.1(2) 1_645 .
O6 Cd2 O7 52.3(3) . .
N5 Cd2 O7 87.0(2) . .
N2 Cd2 O7 92.9(2) 1_655 .
C13 N1 C17 118.1(7) . .
C13 N1 Cd1 121.9(5) . .
C17 N1 Cd1 120.0(5) . .
C26 N2 C25 117.8(7) . .
C26 N2 Cd2 123.1(6) . 1_455
C25 N2 Cd2 118.5(5) . 1_455
C27 N3 C31 118.1(7) . .
C27 N3 Cd1 120.2(5) . .
C31 N3 Cd1 121.7(5) . .
C39 N4 C40 117.5(7) . .
C39 N4 Cd2 123.6(5) . 1_465
C40 N4 Cd2 118.8(5) . 1_465
C41 N5 C45 117.2(7) . .
C41 N5 Cd2 123.2(5) . .
C45 N5 Cd2 119.6(5) . .
C1 O1 Cd1 140.1(5) . .
C2 O4 Cd2 116.1(6) . 2_756
C10 O5 C9 131.0(9) . .
C11 O6 Cd2 96.3(6) . .
C11 O7 Cd2 88.2(6) . .
C18 O8 H8A 109.5 . .
C20 O9 H9 109.5 . .
C32 O10 H10 109.5 . .
C34 O11 H11 109.5 . .
C46 O12 H12 109.5 . .
H1WA O1W H1WB 121.5 . .
H2WA O2W H2WB 109.5 . .
O1 C1 O2 125.0(7) . .
O1 C1 C3 116.7(6) . .
O2 C1 C3 118.3(6) . .
O3 C2 O4 123.5(8) . .
O3 C2 C5 120.5(7) . .
O4 C2 C5 116.0(8) . .
C8 C3 C4 119.1(7) . .
C8 C3 C1 120.5(6) . .
C4 C3 C1 120.3(6) . .
C5 C4 C3 120.8(7) . .
C5 C4 H4 119.6 . .
C3 C4 H4 119.6 . .
C4 C5 C6 119.0(7) . .
C4 C5 C2 122.0(7) . .
C6 C5 C2 119.0(7) . .
C7 C6 C5 121.1(7) . .
C7 C6 H6 119.5 . .
C5 C6 H6 119.5 . .
C6 C7 C8 118.7(8) . .
C6 C7 C9 119.7(7) . .
C8 C7 C9 121.5(7) . .
C3 C8 C7 121.3(7) . .
C3 C8 H8 119.4 . .
C7 C8 H8 119.4 . .
O5 C9 C7 109.3(8) . .
O5 C9 H9A 109.8 . .
C7 C9 H9A 109.8 . .
O5 C9 H9B 109.8 . .
C7 C9 H9B 109.8 . .
H9A C9 H9B 108.3 . .
O5 C10 C12 120.7(9) . .
O5 C10 C11 126.9(10) . .
C12 C10 C11 112.2(8) . .
O5 C10 H10A 91.3 . .
C12 C10 H10A 91.3 . .
C11 C10 H10A 91.3 . .
O6 C11 O7 121.8(9) . .
O6 C11 C10 117.5(11) . .
O7 C11 C10 120.5(10) . .
C10 C12 H12A 109.5 . .
C10 C12 H12B 109.5 . .
H12A C12 H12B 109.5 . .
C10 C12 H12C 109.5 . .
H12A C12 H12C 109.5 . .
H12B C12 H12C 109.5 . .
N1 C13 C14 123.5(7) . .
N1 C13 H13 118.2 . .
C14 C13 H13 118.2 . .
C13 C14 C15 118.5(8) . .
C13 C14 H14 120.7 . .
C15 C14 H14 120.7 . .
C16 C15 C14 119.2(8) . .
C16 C15 H15 120.4 . .
C14 C15 H15 120.4 . .
C17 C16 C15 117.2(7) . .
C17 C16 C18 122.3(7) . .
C15 C16 C18 120.5(7) . .
N1 C17 C16 123.4(7) . .
N1 C17 H17 118.3 . .
C16 C17 H17 118.3 . .
O8 C18 C19 110.8(8) . .
O8 C18 C16 106.5(6) . .
C19 C18 C16 111.8(7) . .
O8 C18 C20 106.9(7) . .
C19 C18 C20 110.6(7) . .
C16 C18 C20 110.1(7) . .
C18 C19 H19A 109.5 . .
C18 C19 H19B 109.5 . .
H19A C19 H19B 109.5 . .
C18 C19 H19C 109.5 . .
H19A C19 H19C 109.5 . .
H19B C19 H19C 109.5 . .
C21 C20 O9 111.3(9) . .
C21 C20 C22 110.5(8) . .
O9 C20 C22 106.8(7) . .
C21 C20 C18 107.6(8) . .
O9 C20 C18 110.1(7) . .
C22 C20 C18 110.5(8) . .
C20 C21 H21A 109.5 . .
C20 C21 H21B 109.5 . .
H21A C21 H21B 109.5 . .
C20 C21 H21C 109.5 . .
H21A C21 H21C 109.5 . .
H21B C21 H21C 109.5 . .
C23 C22 C26 116.4(8) . .
C23 C22 C20 122.3(8) . .
C26 C22 C20 121.2(8) . .
C22 C23 C24 120.0(8) . .
C22 C23 H23 120.0 . .
C24 C23 H23 120.0 . .
C25 C24 C23 119.2(8) . .
C25 C24 H24 120.4 . .
C23 C24 H24 120.4 . .
N2 C25 C24 122.3(8) . .
N2 C25 H25 118.9 . .
C24 C25 H25 118.9 . .
N2 C26 C22 124.2(8) . .
N2 C26 H26 117.9 . .
C22 C26 H26 117.9 . .
N3 C27 C28 122.2(8) . .
N3 C27 H27 118.9 . .
C28 C27 H27 118.9 . .
C27 C28 C29 119.1(8) . .
C27 C28 H28 120.5 . .
C29 C28 H28 120.5 . .
C30 C29 C28 119.9(8) . .
C30 C29 H29 120.0 . .
C28 C29 H29 120.0 . .
C29 C30 C31 116.6(7) . .
C29 C30 C32 122.6(7) . .
C31 C30 C32 120.8(7) . .
N3 C31 C30 124.1(7) . .
N3 C31 H31 117.9 . .
C30 C31 H31 117.9 . .
O10 C32 C33 111.7(7) . .
O10 C32 C30 107.4(7) . .
C33 C32 C30 109.9(7) . .
O10 C32 C34 107.7(7) . .
C33 C32 C34 110.0(7) . .
C30 C32 C34 110.1(7) . .
C32 C33 H33A 109.5 . .
C32 C33 H33B 109.5 . .
H33A C33 H33B 109.5 . .
C32 C33 H33C 109.5 . .
H33A C33 H33C 109.5 . .
H33B C33 H33C 109.5 . .
O11 C34 C35 109.3(7) . .
O11 C34 C36 110.3(6) . .
C35 C34 C36 110.6(7) . .
O11 C34 C32 104.9(6) . .
C35 C34 C32 112.0(7) . .
C36 C34 C32 109.5(6) . .
C34 C35 H35A 109.5 . .
C34 C35 H35B 109.5 . .
H35A C35 H35B 109.5 . .
C34 C35 H35C 109.5 . .
H35A C35 H35C 109.5 . .
H35B C35 H35C 109.5 . .
C40 C36 C37 117.9(8) . .
C40 C36 C34 120.8(7) . .
C37 C36 C34 121.2(7) . .
C38 C37 C36 119.8(8) . .
C38 C37 H37 120.1 . .
C36 C37 H37 120.1 . .
C37 C38 C39 119.3(8) . .
C37 C38 H38 120.4 . .
C39 C38 H38 120.4 . .
N4 C39 C38 122.7(8) . .
N4 C39 H39 118.7 . .
C38 C39 H39 118.7 . .
N4 C40 C36 122.8(7) . .
N4 C40 H40 118.6 . .
C36 C40 H40 118.6 . .
N5 C41 C42 122.4(8) . .
N5 C41 H41 118.8 . .
C42 C41 H41 118.8 . .
C41 C42 C43 119.2(8) . .
C41 C42 H42 120.4 . .
C43 C42 H42 120.4 . .
C42 C43 C44 119.6(8) . .
C42 C43 H43 120.2 . .
C44 C43 H43 120.2 . .
C45 C44 C43 116.9(7) . .
C45 C44 C46 121.7(7) . .
C43 C44 C46 121.4(7) . .
N5 C45 C44 124.7(8) . .
N5 C45 H45 117.6 . .
C44 C45 H45 117.6 . .
O12 C46 C47 109.9(6) . .
O12 C46 C44 110.1(6) . .
C47 C46 C44 110.5(6) . .
O12 C46 C46 104.7(7) . 2_646
C47 C46 C46 110.8(8) . 2_646
C44 C46 C46 110.7(8) . 2_646
C46 C47 H47A 109.5 . .
C46 C47 H47B 109.5 . .
H47A C47 H47B 109.5 . .
C46 C47 H47C 109.5 . .
H47A C47 H47C 109.5 . .
H47B C47 H47C 109.5 . .

loop_
_geom_bond_atom_site_label_1
_geom_bond_atom_site_label_2
_geom_bond_distance
_geom_bond_site_symmetry_2
Cd1 N1 2.313(6) 2_667
Cd1 N1 2.313(6) .
Cd1 O1 2.320(5) .
Cd1 O1 2.320(5) 2_667
Cd1 N3 2.387(6) .
Cd1 N3 2.387(6) 2_667
Cd2 O4 2.197(6) 2_756
Cd2 N4 2.308(6) 1_645
Cd2 O6 2.353(6) .
Cd2 N5 2.357(7) .
Cd2 N2 2.360(7) 1_655
Cd2 O7 2.518(7) .
N1 C13 1.324(9) .
N1 C17 1.351(10) .
N2 C26 1.330(10) .
N2 C25 1.341(10) .
N2 Cd2 2.360(7) 1_455
N3 C27 1.324(10) .
N3 C31 1.345(10) .
N4 C39 1.321(10) .
N4 C40 1.363(10) .
N4 Cd2 2.308(6) 1_465
N5 C41 1.337(10) .
N5 C45 1.343(10) .
O1 C1 1.251(8) .
O2 C1 1.252(9) .
O3 C2 1.250(10) .
O4 C2 1.257(10) .
O4 Cd2 2.197(6) 2_756
O5 C10 1.137(11) .
O5 C9 1.403(11) .
O6 C11 1.228(12) .
O7 C11 1.237(12) .
O8 C18 1.437(10) .
O8 H8A 0.8200 .
O9 C20 1.491(12) .
O9 H9 0.8200 .
O10 C32 1.456(10) .
O10 H10 0.8200 .
O11 C34 1.423(9) .
O11 H11 0.8200 .
O12 C46 1.435(9) .
O12 H12 0.8200 .
O1W H1WA 0.8501 .
O1W H1WB 0.8499 .
O2W H2WA 0.8500 .
O2W H2WB 0.8500 .
C1 C3 1.521(9) .
C2 C5 1.492(11) .
C3 C8 1.384(10) .
C3 C4 1.390(10) .
C4 C5 1.382(10) .
C4 H4 0.9300 .
C5 C6 1.394(12) .
C6 C7 1.385(11) .
C6 H6 0.9300 .
C7 C8 1.387(10) .
C7 C9 1.514(12) .
C8 H8 0.9300 .
C9 H9A 0.9700 .
C9 H9B 0.9700 .
C10 C12 1.465(13) .
C10 C11 1.506(13) .
C10 H10A 0.9800 .
C12 H12A 0.9600 .
C12 H12B 0.9600 .
C12 H12C 0.9600 .
C13 C14 1.352(11) .
C13 H13 0.9300 .
C14 C15 1.407(11) .
C14 H14 0.9300 .
C15 C16 1.392(11) .
C15 H15 0.9300 .
C16 C17 1.376(11) .
C16 C18 1.532(11) .
C17 H17 0.9300 .
C18 C19 1.500(12) .
C18 C20 1.565(13) .
C19 H19A 0.9600 .
C19 H19B 0.9600 .
C19 H19C 0.9600 .
C20 C21 1.451(12) .
C20 C22 1.531(12) .
C21 H21A 0.9600 .
C21 H21B 0.9600 .
C21 H21C 0.9600 .
C22 C23 1.377(12) .
C22 C26 1.384(12) .
C23 C24 1.384(12) .
C23 H23 0.9300 .
C24 C25 1.355(12) .
C24 H24 0.9300 .
C25 H25 0.9300 .
C26 H26 0.9300 .
C27 C28 1.381(12) .
C27 H27 0.9300 .
C28 C29 1.387(12) .
C28 H28 0.9300 .
C29 C30 1.381(11) .
C29 H29 0.9300 .
C30 C31 1.386(11) .
C30 C32 1.540(11) .
C31 H31 0.9300 .
C32 C33 1.490(12) .
C32 C34 1.567(12) .
C33 H33A 0.9600 .
C33 H33B 0.9600 .
C33 H33C 0.9600 .
C34 C35 1.535(11) .
C34 C36 1.535(11) .
C35 H35A 0.9600 .
C35 H35B 0.9600 .
C35 H35C 0.9600 .
C36 C40 1.371(11) .
C36 C37 1.373(11) .
C37 C38 1.363(12) .
C37 H37 0.9300 .
C38 C39 1.372(12) .
C38 H38 0.9300 .
C39 H39 0.9300 .
C40 H40 0.9300 .
C41 C42 1.374(11) .
C41 H41 0.9300 .
C42 C43 1.377(11) .
C42 H42 0.9300 .
C43 C44 1.386(11) .
C43 H43 0.9300 .
C44 C45 1.366(11) .
C44 C46 1.541(11) .
C45 H45 0.9300 .
C46 C47 1.534(11) .
C46 C46 1.576(14) 2_646
C47 H47A 0.9600 .
C47 H47B 0.9600 .
C47 H47C 0.9600 .

loop_
_geom_torsion_atom_site_label_1
_geom_torsion_atom_site_label_2
_geom_torsion_atom_site_label_3
_geom_torsion_atom_site_label_4
_geom_torsion
_geom_torsion_site_symmetry_1
_geom_torsion_site_symmetry_4
O1 Cd1 N1 C13 -148.6(7) . .
O1 Cd1 N1 C13 31.4(7) 2_667 .
N3 Cd1 N1 C13 -51.9(7) . .
N3 Cd1 N1 C13 128.1(7) 2_667 .
O1 Cd1 N1 C17 29.1(6) . .
O1 Cd1 N1 C17 -150.9(6) 2_667 .
N3 Cd1 N1 C17 125.8(6) . .
N3 Cd1 N1 C17 -54.2(6) 2_667 .
N1 Cd1 N3 C27 66.0(6) 2_667 .
N1 Cd1 N3 C27 -114.0(6) . .
O1 Cd1 N3 C27 -28.2(6) . .
O1 Cd1 N3 C27 151.8(6) 2_667 .
N1 Cd1 N3 C31 -115.5(6) 2_667 .
N1 Cd1 N3 C31 64.5(6) . .
O1 Cd1 N3 C31 150.3(6) . .
O1 Cd1 N3 C31 -29.7(6) 2_667 .
O4 Cd2 N5 C41 -14.8(6) 2_756 .
N4 Cd2 N5 C41 -142.6(6) 1_645 .
O6 Cd2 N5 C41 72.8(6) . .
O7 Cd2 N5 C41 125.2(6) . .
O4 Cd2 N5 C45 168.1(6) 2_756 .
N4 Cd2 N5 C45 40.3(6) 1_645 .
O6 Cd2 N5 C45 -104.3(6) . .
O7 Cd2 N5 C45 -52.0(6) . .
N1 Cd1 O1 C1 -40.0(8) 2_667 .
N1 Cd1 O1 C1 140.0(8) . .
N3 Cd1 O1 C1 49.0(8) . .
N3 Cd1 O1 C1 -131.0(8) 2_667 .
O4 Cd2 O6 C11 177.3(6) 2_756 .
N4 Cd2 O6 C11 -3.4(8) 1_645 .
N5 Cd2 O6 C11 80.7(6) . .
N2 Cd2 O6 C11 -94.2(6) 1_655 .
O7 Cd2 O6 C11 -6.6(6) . .
O4 Cd2 O7 C11 12.7(8) 2_756 .
N4 Cd2 O7 C11 -171.6(6) 1_645 .
O6 Cd2 O7 C11 6.5(6) . .
N5 Cd2 O7 C11 -84.0(6) . .
N2 Cd2 O7 C11 104.2(6) 1_655 .
Cd1 O1 C1 O2 1.1(13) . .
Cd1 O1 C1 C3 -177.9(5) . .
Cd2 O4 C2 O3 2.5(11) 2_756 .
Cd2 O4 C2 C5 -175.7(5) 2_756 .
O1 C1 C3 C8 -20.8(10) . .
O2 C1 C3 C8 160.1(7) . .
O1 C1 C3 C4 161.4(7) . .
O2 C1 C3 C4 -17.6(11) . .
C8 C3 C4 C5 -1.1(11) . .
C1 C3 C4 C5 176.7(7) . .
C3 C4 C5 C6 -0.3(12) . .
C3 C4 C5 C2 -178.6(7) . .
O3 C2 C5 C4 -22.7(12) . .
O4 C2 C5 C4 155.5(8) . .
O3 C2 C5 C6 159.1(8) . .
O4 C2 C5 C6 -22.7(11) . .
C4 C5 C6 C7 1.5(12) . .
C2 C5 C6 C7 179.8(8) . .
C5 C6 C7 C8 -1.2(12) . .
C5 C6 C7 C9 -177.4(8) . .
C4 C3 C8 C7 1.4(11) . .
C1 C3 C8 C7 -176.3(7) . .
C6 C7 C8 C3 -0.3(12) . .
C9 C7 C8 C3 175.9(7) . .
C10 O5 C9 C7 138.9(14) . .
C6 C7 C9 O5 -62.4(10) . .
C8 C7 C9 O5 121.5(9) . .
C9 O5 C10 C12 166.2(11) . .
C9 O5 C10 C11 -19(2) . .
Cd2 O6 C11 O7 12.6(10) . .
Cd2 O6 C11 C10 -162.6(7) . .
Cd2 O7 C11 O6 -11.7(10) . .
Cd2 O7 C11 C10 163.4(8) . .
O5 C10 C11 O6 -89.6(17) . .
C12 C10 C11 O6 85.7(13) . .
O5 C10 C11 O7 95.1(18) . .
C12 C10 C11 O7 -89.6(13) . .
C17 N1 C13 C14 -0.7(13) . .
Cd1 N1 C13 C14 177.1(7) . .
N1 C13 C14 C15 1.6(14) . .
C13 C14 C15 C16 -1.0(14) . .
C14 C15 C16 C17 -0.4(14) . .
C14 C15 C16 C18 178.6(9) . .
C13 N1 C17 C16 -0.9(13) . .
Cd1 N1 C17 C16 -178.7(7) . .
C15 C16 C17 N1 1.4(14) . .
C18 C16 C17 N1 -177.6(8) . .
C17 C16 C18 O8 -163.6(8) . .
C15 C16 C18 O8 17.4(12) . .
C17 C16 C18 C19 -42.5(12) . .
C15 C16 C18 C19 138.5(9) . .
C17 C16 C18 C20 80.9(10) . .
C15 C16 C18 C20 -98.2(10) . .
O8 C18 C20 C21 -179.8(7) . .
C19 C18 C20 C21 59.4(10) . .
C16 C18 C20 C21 -64.6(9) . .
O8 C18 C20 O9 -58.3(9) . .
C19 C18 C20 O9 -179.1(7) . .
C16 C18 C20 O9 56.9(9) . .
O8 C18 C20 C22 59.4(9) . .
C19 C18 C20 C22 -61.3(9) . .
C16 C18 C20 C22 174.7(7) . .
C21 C20 C22 C23 -14.0(14) . .
O9 C20 C22 C23 -135.3(9) . .
C18 C20 C22 C23 104.9(10) . .
C21 C20 C22 C26 167.9(10) . .
O9 C20 C22 C26 46.7(12) . .
C18 C20 C22 C26 -73.1(11) . .
C26 C22 C23 C24 -1.1(14) . .
C20 C22 C23 C24 -179.2(9) . .
C22 C23 C24 C25 3.5(15) . .
C26 N2 C25 C24 -0.8(13) . .
Cd2 N2 C25 C24 170.3(7) 1_455 .
C23 C24 C25 N2 -2.6(14) . .
C25 N2 C26 C22 3.4(13) . .
Cd2 N2 C26 C22 -167.2(7) 1_455 .
C23 C22 C26 N2 -2.5(14) . .
C20 C22 C26 N2 175.7(9) . .
C31 N3 C27 C28 -1.1(13) . .
Cd1 N3 C27 C28 177.5(7) . .
N3 C27 C28 C29 -0.1(14) . .
C27 C28 C29 C30 0.2(14) . .
C28 C29 C30 C31 0.7(13) . .
C28 C29 C30 C32 -176.4(8) . .
C27 N3 C31 C30 2.1(12) . .
Cd1 N3 C31 C30 -176.4(6) . .
C29 C30 C31 N3 -1.9(13) . .
C32 C30 C31 N3 175.2(8) . .
C29 C30 C32 O10 -20.2(11) . .
C31 C30 C32 O10 162.8(8) . .
C29 C30 C32 C33 -141.8(9) . .
C31 C30 C32 C33 41.2(11) . .
C29 C30 C32 C34 96.8(9) . .
C31 C30 C32 C34 -80.2(10) . .
O10 C32 C34 O11 -176.5(6) . .
C33 C32 C34 O11 -54.6(8) . .
C30 C32 C34 O11 66.6(8) . .
O10 C32 C34 C35 -58.0(9) . .
C33 C32 C34 C35 63.9(9) . .
C30 C32 C34 C35 -174.8(7) . .
O10 C32 C34 C36 65.1(8) . .
C33 C32 C34 C36 -173.0(7) . .
C30 C32 C34 C36 -51.8(8) . .
O11 C34 C36 C40 170.9(7) . .
C35 C34 C36 C40 49.9(10) . .
C32 C34 C36 C40 -74.1(9) . .
O11 C34 C36 C37 -13.4(11) . .
C35 C34 C36 C37 -134.5(8) . .
C32 C34 C36 C37 101.6(9) . .
C40 C36 C37 C38 -0.2(13) . .
C34 C36 C37 C38 -176.0(8) . .
C36 C37 C38 C39 2.5(13) . .
C40 N4 C39 C38 0.8(12) . .
Cd2 N4 C39 C38 176.8(6) 1_465 .
C37 C38 C39 N4 -2.9(14) . .
C39 N4 C40 C36 1.6(12) . .
Cd2 N4 C40 C36 -174.6(6) 1_465 .
C37 C36 C40 N4 -1.9(13) . .
C34 C36 C40 N4 173.8(7) . .
C45 N5 C41 C42 -0.3(12) . .
Cd2 N5 C41 C42 -177.5(6) . .
N5 C41 C42 C43 0.8(13) . .
C41 C42 C43 C44 0.5(12) . .
C42 C43 C44 C45 -2.2(12) . .
C42 C43 C44 C46 177.3(7) . .
C41 N5 C45 C44 -1.6(12) . .
Cd2 N5 C45 C44 175.7(6) . .
C43 C44 C45 N5 2.8(12) . .
C46 C44 C45 N5 -176.7(7) . .
C45 C44 C46 O12 162.8(7) . .
C43 C44 C46 O12 -16.7(10) . .
C45 C44 C46 C47 41.2(10) . .
C43 C44 C46 C47 -138.2(8) . .
C45 C44 C46 C46 -81.9(10) . 2_646
C43 C44 C46 C46 98.6(10) . 2_646
